data_1526818
loop_
_publ_author_name
'Laligant, Y.'

_publ_section_title
;
 X-ray and TEM studies of Cd Te Mo O6 and Co Te Mo O6: a new
 superstructure of fluorite type with cation and anion deficiencies ((vac)
 Co Te Mo) ((vac)2 O6)
;
_journal_name_full 'Journal of Solid State Chemistry'
_journal_page_first 401
_journal_page_last 408
_journal_volume 160
_journal_year 2001
_chemical_formula_sum 'Co Mo O6 Te'
_chemical_name_systematic 'Co Te Mo O6'
_space_group_IT_number 18
_symmetry_space_group_name_Hall 'P 2 2ab'
_symmetry_space_group_name_H-M 'P 21 21 2'
_cell_angle_alpha 90
_cell_angle_beta 90
_cell_angle_gamma 90
_cell_formula_units_Z 2
_cell_length_a 5.2545
_cell_length_b 5.0653
_cell_length_c 8.8589
_cell_volume 235.785
_citation_journal_id_ASTM JSSCBI
_cod_data_source_file Laligant_JSSCBI_2001_1642.cif
_cod_data_source_block Co1Mo1O6Te1
_cod_original_cell_volume 235.7851
_cod_original_formula_sum 'Co1 Mo1 O6 Te1'
_cod_database_code 1526818

loop_
_symmetry_equiv_pos_as_xyz
x,y,z
-x,-y,z
x+1/2,-y+1/2,-z
-x+1/2,y+1/2,-z

loop_
_atom_site_label
_atom_site_type_symbol
_atom_site_fract_x
_atom_site_fract_y
_atom_site_fract_z
_atom_site_occupancy
_atom_site_U_iso_or_equiv
Mo1 Mo+6 0 0.5 0.8048 1 0.0
O2 O-2 0.188 0.762 0.691 1 0.0
O1 O-2 0.322 0.826 0.076 1 0.0
Co1 Co+2 0 0 0.5 1 0.0
Te1 Te+4 0 0.5 0.2508 1 0.0
O3 O-2 0.199 0.696 0.4 1 0.0
